data_4110865
loop_
_publ_author_name
'Melanie C. Denney'
'Vincent Pons'
'Travis J. Hebden'
'D. Michael Heinekey'
'Karen I. Goldberg'

_publ_contact_author_address
;
Department of Chemistry, BOX 351700
University of Washington
Seattle, WA 98195
USA
;
_publ_contact_author_email adipasqu@u.washington.edu
_publ_contact_author_name 'Antonio G. DiPasquale'
_publ_section_title
;
 Efficient Catalysis of Ammonia Borane Dehydrogenation
;
_journal_name_full 'Journal of the American Chemical Society'
_journal_page_first 12048
_journal_page_last 12049
_journal_paper_doi 10.1021/ja062419g
_journal_volume 128
_journal_year 2006
_chemical_formula_moiety 'C22 H42 B Ir O2 P2'
_chemical_formula_sum 'C22 H42 B Ir O2 P2'
_chemical_formula_weight 603.51
_chemical_name_common POCOPIrHBH2
_chemical_name_systematic
;
 POCOPIrHBH2
;
_space_group_IT_number 2
_symmetry_cell_setting triclinic
_symmetry_Int_Tables_number 2
_symmetry_space_group_name_Hall '-P 1'
_symmetry_space_group_name_H-M 'P -1'
_atom_sites_solution_hydrogens geom
_atom_sites_solution_primary direct
_atom_sites_solution_secondary difmap
_audit_creation_method SHELXL-97
_cell_angle_alpha 100.2150(10)
_cell_angle_beta 95.2260(10)
_cell_angle_gamma 104.5240(10)
_cell_formula_units_Z 2
_cell_length_a 8.2616(2)
_cell_length_b 12.2638(4)
_cell_length_c 13.3939(4)
_cell_measurement_reflns_used 594
_cell_measurement_temperature 130(2)
_cell_volume 1279.71(7)
_computing_cell_refinement 'HKL Scalepack (Otwinowski & Minor 1997)'
_computing_data_collection KappaCCD
_computing_data_reduction 'HKL Scalepack (Otwinowski & Minor 1997)'
_computing_molecular_graphics 'maXus, Zortep'
_computing_publication_material 'SHELXL-97 (Sheldrick, 1997)'
_computing_structure_refinement 'SHELXL-97 (Sheldrick, 1997)'
_computing_structure_solution SIR-2004
_diffrn_ambient_temperature 130(2)
_diffrn_measured_fraction_theta_full 0.986
_diffrn_measured_fraction_theta_max 0.941
_diffrn_measurement_device_type 'Nonius KappaCCD'
_diffrn_measurement_method '\f and \w scans'
_diffrn_radiation_source 'fine-focus sealed tube'
_diffrn_radiation_type MoK\a
_diffrn_radiation_wavelength 0.71073
_diffrn_reflns_av_R_equivalents 0.0531
_diffrn_reflns_av_sigmaI/netI 0.0617
_diffrn_reflns_limit_h_max 9
_diffrn_reflns_limit_h_min -11
_diffrn_reflns_limit_k_max 16
_diffrn_reflns_limit_k_min -16
_diffrn_reflns_limit_l_max 17
_diffrn_reflns_limit_l_min -17
_diffrn_reflns_number 9691
_diffrn_reflns_theta_full 25.00
_diffrn_reflns_theta_max 28.30
_diffrn_reflns_theta_min 3.12
_exptl_absorpt_coefficient_mu 5.356
_exptl_absorpt_correction_T_max 0.078
_exptl_absorpt_correction_T_min 0.077
_exptl_absorpt_correction_type multi-scan
_exptl_absorpt_process_details HKL-2000
_exptl_crystal_colour yellow
_exptl_crystal_density_diffrn 1.566
_exptl_crystal_description 'cut block'
_exptl_crystal_F_000 604
_exptl_crystal_size_max 0.48
_exptl_crystal_size_mid 0.48
_exptl_crystal_size_min 0.48
_refine_diff_density_max 3.491
_refine_diff_density_min -4.095
_refine_diff_density_rms 0.183
_refine_ls_extinction_method none
_refine_ls_goodness_of_fit_ref 1.060
_refine_ls_hydrogen_treatment constr
_refine_ls_matrix_type full
_refine_ls_number_parameters 274
_refine_ls_number_reflns 5962
_refine_ls_number_restraints 0
_refine_ls_restrained_S_all 1.060
_refine_ls_R_factor_all 0.0585
_refine_ls_R_factor_gt 0.0457
_refine_ls_shift/su_max 0.001
_refine_ls_shift/su_mean 0.000
_refine_ls_structure_factor_coef Fsqd
_refine_ls_weighting_details 'calc w=1/[\s^2^(Fo^2^)+(0.0000P)^2^+10.9674P] where P=(Fo^2^+2Fc^2^)/3'
_refine_ls_weighting_scheme calc
_refine_ls_wR_factor_gt 0.0892
_refine_ls_wR_factor_ref 0.0954
_reflns_number_gt 5069
_reflns_number_total 5962
_reflns_threshold_expression >2sigma(I)
_cod_data_source_file ja062419gsi20060707_022338.cif
_cod_data_source_block import
_cod_database_code 4110865

loop_
_symmetry_equiv_pos_as_xyz
'x, y, z'
'-x, -y, -z'

loop_
_atom_site_label
_atom_site_type_symbol
_atom_site_fract_x
_atom_site_fract_y
_atom_site_fract_z
_atom_site_U_iso_or_equiv
_atom_site_adp_type
_atom_site_occupancy
_atom_site_symmetry_multiplicity
_atom_site_calc_flag
_atom_site_refinement_flags
C1 C -0.1000(6) 0.2453(4) 0.1484(3) 0.0129(10) Uani 1 1 d .
C2 C -0.0589(7) 0.3363(4) 0.1000(4) 0.0175(11) Uani 1 1 d .
C3 C -0.1514(7) 0.3435(5) 0.0104(4) 0.0251(12) Uani 1 1 d .
H3 H -0.1202 0.4089 -0.0198 0.030 Uiso 1 1 calc R
C4 C -0.2908(7) 0.2518(5) -0.0334(4) 0.0239(12) Uani 1 1 d .
H4 H -0.3562 0.2548 -0.0944 0.029 Uiso 1 1 calc R
C5 C -0.3369(7) 0.1558(5) 0.0102(4) 0.0217(12) Uani 1 1 d .
H5 H -0.4321 0.0931 -0.0203 0.026 Uiso 1 1 calc R
C6 C -0.2392(7) 0.1544(4) 0.0999(4) 0.0169(10) Uani 1 1 d .
C7 C 0.4016(8) 0.4166(6) 0.1987(6) 0.0336(15) Uani 1 1 d .
C8 C 0.1969(9) 0.5452(5) 0.3347(4) 0.0306(14) Uani 1 1 d .
C9 C -0.0888(8) -0.0719(5) 0.2089(4) 0.0247(12) Uani 1 1 d .
C10 C -0.3198(8) 0.0402(5) 0.3373(4) 0.0271(13) Uani 1 1 d .
C11 C 0.4794(12) 0.5214(7) 0.1573(8) 0.059(2) Uani 1 1 d .
H11A H 0.5152 0.5892 0.2135 0.089 Uiso 1 1 calc R
H11B H 0.3959 0.5329 0.1063 0.089 Uiso 1 1 calc R
H11C H 0.5775 0.5100 0.1251 0.089 Uiso 1 1 calc R
C12 C 0.3732(18) 0.3144(10) 0.1108(13) 0.163(9) Uani 1 1 d .
H12A H 0.4810 0.3125 0.0864 0.244 Uiso 1 1 calc R
H12B H 0.2940 0.3214 0.0548 0.244 Uiso 1 1 calc R
H12C H 0.3263 0.2432 0.1342 0.244 Uiso 1 1 calc R
C13 C 0.5257(13) 0.4091(17) 0.2848(12) 0.162(9) Uani 1 1 d .
H13A H 0.6376 0.4190 0.2630 0.244 Uiso 1 1 calc R
H13B H 0.4892 0.3336 0.3030 0.244 Uiso 1 1 calc R
H13C H 0.5311 0.4698 0.3445 0.244 Uiso 1 1 calc R
C14 C 0.2514(12) 0.6532(6) 0.2911(6) 0.049(2) Uani 1 1 d .
H14A H 0.2438 0.7202 0.3407 0.073 Uiso 1 1 calc R
H14B H 0.1773 0.6449 0.2272 0.073 Uiso 1 1 calc R
H14C H 0.3683 0.6640 0.2773 0.073 Uiso 1 1 calc R
C15 C 0.0162(15) 0.5340(10) 0.3533(10) 0.099(5) Uani 1 1 d .
H15A H -0.0187 0.4734 0.3919 0.149 Uiso 1 1 calc R
H15B H -0.0575 0.5142 0.2874 0.149 Uiso 1 1 calc R
H15C H 0.0076 0.6073 0.3926 0.149 Uiso 1 1 calc R
C16 C 0.305(2) 0.5577(8) 0.4346(7) 0.122(6) Uani 1 1 d .
H16A H 0.4240 0.5727 0.4240 0.183 Uiso 1 1 calc R
H16B H 0.2719 0.4865 0.4603 0.183 Uiso 1 1 calc R
H16C H 0.2906 0.6220 0.4846 0.183 Uiso 1 1 calc R
C17 C -0.2324(10) -0.1836(7) 0.1818(7) 0.057(2) Uani 1 1 d .
H17A H -0.1876 -0.2479 0.1548 0.085 Uiso 1 1 calc R
H17B H -0.3187 -0.1767 0.1299 0.085 Uiso 1 1 calc R
H17C H -0.2826 -0.1977 0.2435 0.085 Uiso 1 1 calc R
C18 C -0.0029(14) -0.0609(9) 0.1137(8) 0.075(3) Uani 1 1 d .
H18A H 0.0927 0.0084 0.1292 0.112 Uiso 1 1 calc R
H18B H -0.0841 -0.0553 0.0581 0.112 Uiso 1 1 calc R
H18C H 0.0378 -0.1288 0.0927 0.112 Uiso 1 1 calc R
C19 C 0.0375(14) -0.0816(8) 0.2944(7) 0.074(3) Uani 1 1 d .
H19A H 0.0889 -0.1432 0.2696 0.111 Uiso 1 1 calc R
H19B H -0.0206 -0.0993 0.3526 0.111 Uiso 1 1 calc R
H19C H 0.1256 -0.0085 0.3162 0.111 Uiso 1 1 calc R
C20 C -0.4842(10) -0.0485(8) 0.2857(8) 0.068(3) Uani 1 1 d .
H20A H -0.4639 -0.1246 0.2684 0.103 Uiso 1 1 calc R
H20B H -0.5255 -0.0272 0.2231 0.103 Uiso 1 1 calc R
H20C H -0.5688 -0.0509 0.3326 0.103 Uiso 1 1 calc R
C21 C -0.3645(16) 0.1529(9) 0.3644(10) 0.096(4) Uani 1 1 d .
H21A H -0.2676 0.2111 0.4069 0.144 Uiso 1 1 calc R
H21B H -0.4612 0.1424 0.4023 0.144 Uiso 1 1 calc R
H21C H -0.3935 0.1784 0.3014 0.144 Uiso 1 1 calc R
C22 C -0.2540(12) 0.0090(15) 0.4326(7) 0.117(6) Uani 1 1 d .
H22A H -0.1584 0.0722 0.4702 0.176 Uiso 1 1 calc R
H22B H -0.2167 -0.0609 0.4145 0.176 Uiso 1 1 calc R
H22C H -0.3436 -0.0049 0.4757 0.176 Uiso 1 1 calc R
Ir1 Ir 0.04632(3) 0.23489(2) 0.274926(17) 0.02679(8) Uani 1 1 d .
O1 O 0.0830(5) 0.4272(3) 0.1434(3) 0.0271(9) Uani 1 1 d .
O2 O -0.2813(5) 0.0582(3) 0.1436(3) 0.0228(9) Uani 1 1 d .
P1 P 0.19427(18) 0.41002(12) 0.24468(10) 0.0199(3) Uani 1 1 d .
P2 P -0.15818(18) 0.06091(12) 0.24826(10) 0.0192(3) Uani 1 1 d .
B1 B 0.1383(19) 0.2519(10) 0.4367(8) 0.088(5) Uani 1 1 d .
H1 H 0.227(14) 0.212(10) 0.376(9) 0.106 Uiso 1 1 d .
H1A H 0.248(16) 0.319(11) 0.482(10) 0.133 Uiso 1 1 d .
H1B H 0.088(16) 0.186(12) 0.479(10) 0.133 Uiso 1 1 d .

loop_
_atom_site_aniso_label
_atom_site_aniso_U_11
_atom_site_aniso_U_22
_atom_site_aniso_U_33
_atom_site_aniso_U_23
_atom_site_aniso_U_13
_atom_site_aniso_U_12
C1 0.013(2) 0.018(2) 0.010(2) 0.0066(18) -0.0023(17) 0.0056(19)
C2 0.018(3) 0.017(3) 0.015(2) 0.0054(19) -0.0045(19) 0.000(2)
C3 0.027(3) 0.022(3) 0.024(3) 0.012(2) -0.005(2) 0.000(2)
C4 0.025(3) 0.023(3) 0.020(3) 0.010(2) -0.006(2) -0.001(2)
C5 0.018(3) 0.021(3) 0.022(3) 0.006(2) -0.005(2) 0.000(2)
C6 0.019(3) 0.015(2) 0.016(2) 0.0037(19) 0.0004(19) 0.003(2)
C7 0.023(3) 0.032(3) 0.054(4) 0.018(3) 0.018(3) 0.011(3)
C8 0.044(4) 0.026(3) 0.022(3) 0.005(2) 0.001(3) 0.010(3)
C9 0.026(3) 0.018(3) 0.029(3) 0.004(2) 0.002(2) 0.006(2)
C10 0.022(3) 0.027(3) 0.026(3) 0.004(2) 0.005(2) -0.003(2)
C11 0.065(6) 0.047(5) 0.084(6) 0.033(5) 0.050(5) 0.023(4)
C12 0.133(12) 0.062(8) 0.240(18) -0.080(10) 0.135(13) -0.030(8)
C13 0.041(6) 0.35(2) 0.195(15) 0.220(17) 0.057(8) 0.098(11)
C14 0.079(6) 0.022(3) 0.054(5) 0.010(3) 0.029(4) 0.019(4)
C15 0.109(10) 0.066(7) 0.138(11) 0.013(7) 0.096(9) 0.028(7)
C16 0.260(17) 0.043(5) 0.044(5) -0.021(4) -0.077(8) 0.059(8)
C17 0.046(5) 0.029(4) 0.082(6) -0.018(4) 0.010(4) 0.004(4)
C18 0.095(8) 0.064(6) 0.096(8) 0.039(6) 0.073(7) 0.039(6)
C19 0.106(8) 0.048(5) 0.068(6) -0.003(4) -0.039(6) 0.051(6)
C20 0.033(4) 0.066(6) 0.082(7) -0.017(5) 0.027(4) -0.015(4)
C21 0.123(10) 0.049(6) 0.129(10) -0.003(6) 0.090(9) 0.035(6)
C22 0.043(6) 0.275(19) 0.056(6) 0.101(9) 0.022(5) 0.032(8)
Ir1 0.02668(13) 0.02263(12) 0.02425(12) 0.01224(9) -0.01074(8) -0.00565(9)
O1 0.028(2) 0.021(2) 0.025(2) 0.0123(16) -0.0117(16) -0.0069(17)
O2 0.027(2) 0.0152(18) 0.0225(19) 0.0075(15) -0.0066(16) 0.0002(16)
P1 0.0189(7) 0.0182(7) 0.0188(6) 0.0060(5) -0.0036(5) -0.0008(5)
P2 0.0196(7) 0.0167(7) 0.0187(6) 0.0075(5) -0.0036(5) 0.0000(5)
B1 0.121(11) 0.061(7) 0.043(5) 0.035(5) -0.055(6) -0.041(7)

loop_
_atom_type_symbol
_atom_type_description
_atom_type_scat_dispersion_real
_atom_type_scat_dispersion_imag
_atom_type_scat_source
C C 0.0033 0.0016 'International Tables Vol C Tables 4.2.6.8 and 6.1.1.4'
H H 0.0000 0.0000 'International Tables Vol C Tables 4.2.6.8 and 6.1.1.4'
Ir Ir -1.4442 7.9887 'International Tables Vol C Tables 4.2.6.8 and 6.1.1.4'
O O 0.0106 0.0060 'International Tables Vol C Tables 4.2.6.8 and 6.1.1.4'
P P 0.1023 0.0942 'International Tables Vol C Tables 4.2.6.8 and 6.1.1.4'
B B 0.0013 0.0007 'International Tables Vol C Tables 4.2.6.8 and 6.1.1.4'

loop_
_geom_angle_atom_site_label_1
_geom_angle_atom_site_label_2
_geom_angle_atom_site_label_3
_geom_angle
C2 C1 C6 116.1(4)
C2 C1 Ir1 122.2(4)
C6 C1 Ir1 121.4(4)
C1 C2 C3 123.8(5)
C1 C2 O1 118.3(4)
C3 C2 O1 118.0(5)
C4 C3 C2 117.7(5)
C4 C3 H3 121.2
C2 C3 H3 121.2
C3 C4 C5 121.5(5)
C3 C4 H4 119.3
C5 C4 H4 119.3
C6 C5 C4 117.8(5)
C6 C5 H5 121.1
C4 C5 H5 121.1
O2 C6 C5 118.7(5)
O2 C6 C1 118.2(4)
C5 C6 C1 123.1(5)
C13 C7 C11 108.1(8)
C13 C7 C12 110.5(12)
C11 C7 C12 105.9(9)
C13 C7 P1 109.0(6)
C11 C7 P1 116.5(5)
C12 C7 P1 106.8(6)
C16 C8 C15 109.3(9)
C16 C8 C14 110.4(7)
C15 C8 C14 106.4(7)
C16 C8 P1 110.7(5)
C15 C8 P1 106.1(6)
C14 C8 P1 113.8(5)
C19 C9 C18 109.1(8)
C19 C9 C17 108.5(7)
C18 C9 C17 107.3(7)
C19 C9 P2 109.4(5)
C18 C9 P2 107.9(5)
C17 C9 P2 114.5(5)
C22 C10 C21 109.6(9)
C22 C10 C20 110.4(8)
C21 C10 C20 105.7(8)
C22 C10 P2 111.8(5)
C21 C10 P2 106.9(5)
C20 C10 P2 112.2(5)
C7 C11 H11A 109.5
C7 C11 H11B 109.5
H11A C11 H11B 109.5
C7 C11 H11C 109.5
H11A C11 H11C 109.5
H11B C11 H11C 109.5
C7 C12 H12A 109.5
C7 C12 H12B 109.5
H12A C12 H12B 109.5
C7 C12 H12C 109.5
H12A C12 H12C 109.5
H12B C12 H12C 109.5
C7 C13 H13A 109.5
C7 C13 H13B 109.5
H13A C13 H13B 109.5
C7 C13 H13C 109.5
H13A C13 H13C 109.5
H13B C13 H13C 109.5
C8 C14 H14A 109.5
C8 C14 H14B 109.5
H14A C14 H14B 109.5
C8 C14 H14C 109.5
H14A C14 H14C 109.5
H14B C14 H14C 109.5
C8 C15 H15A 109.5
C8 C15 H15B 109.5
H15A C15 H15B 109.5
C8 C15 H15C 109.5
H15A C15 H15C 109.5
H15B C15 H15C 109.5
C8 C16 H16A 109.5
C8 C16 H16B 109.5
H16A C16 H16B 109.5
C8 C16 H16C 109.5
H16A C16 H16C 109.5
H16B C16 H16C 109.5
C9 C17 H17A 109.5
C9 C17 H17B 109.5
H17A C17 H17B 109.5
C9 C17 H17C 109.5
H17A C17 H17C 109.5
H17B C17 H17C 109.5
C9 C18 H18A 109.5
C9 C18 H18B 109.5
H18A C18 H18B 109.5
C9 C18 H18C 109.5
H18A C18 H18C 109.5
H18B C18 H18C 109.5
C9 C19 H19A 109.5
C9 C19 H19B 109.5
H19A C19 H19B 109.5
C9 C19 H19C 109.5
H19A C19 H19C 109.5
H19B C19 H19C 109.5
C10 C20 H20A 109.5
C10 C20 H20B 109.5
H20A C20 H20B 109.5
C10 C20 H20C 109.5
H20A C20 H20C 109.5
H20B C20 H20C 109.5
C10 C21 H21A 109.5
C10 C21 H21B 109.5
H21A C21 H21B 109.5
C10 C21 H21C 109.5
H21A C21 H21C 109.5
H21B C21 H21C 109.5
C10 C22 H22A 109.5
C10 C22 H22B 109.5
H22A C22 H22B 109.5
C10 C22 H22C 109.5
H22A C22 H22C 109.5
H22B C22 H22C 109.5
C1 Ir1 B1 159.3(5)
C1 Ir1 P2 79.57(15)
B1 Ir1 P2 99.3(3)
C1 Ir1 P1 79.06(15)
B1 Ir1 P1 101.4(3)
P2 Ir1 P1 158.54(5)
C1 Ir1 H1 166(3)
B1 Ir1 H1 34(3)
P2 Ir1 H1 102(3)
P1 Ir1 H1 98(3)
C2 O1 P1 115.8(3)
C6 O2 P2 116.3(3)
O1 P1 C7 101.2(3)
O1 P1 C8 98.8(3)
C7 P1 C8 112.2(3)
O1 P1 Ir1 104.58(15)
C7 P1 Ir1 116.8(2)
C8 P1 Ir1 119.2(2)
O2 P2 C9 101.0(2)
O2 P2 C10 99.3(2)
C9 P2 C10 111.8(3)
O2 P2 Ir1 104.45(15)
C9 P2 Ir1 116.8(2)
C10 P2 Ir1 119.43(19)
Ir1 B1 H1 66(5)
Ir1 B1 H1A 126(7)
H1 B1 H1A 93(8)
Ir1 B1 H1B 122(7)
H1 B1 H1B 107(8)
H1A B1 H1B 112(9)

loop_
_geom_bond_atom_site_label_1
_geom_bond_atom_site_label_2
_geom_bond_distance
C1 C2 1.374(7)
C1 C6 1.396(7)
C1 Ir1 2.032(4)
C2 C3 1.392(7)
C2 O1 1.394(6)
C3 C4 1.389(7)
C3 H3 0.9500
C4 C5 1.390(7)
C4 H4 0.9500
C5 C6 1.390(7)
C5 H5 0.9500
C6 O2 1.389(6)
C7 C13 1.502(12)
C7 C11 1.509(10)
C7 C12 1.514(12)
C7 P1 1.860(6)
C8 C16 1.501(10)
C8 C15 1.513(12)
C8 C14 1.524(9)
C8 P1 1.863(6)
C9 C19 1.519(9)
C9 C18 1.525(10)
C9 C17 1.531(9)
C9 P2 1.865(6)
C10 C22 1.491(10)
C10 C21 1.510(11)
C10 C20 1.526(9)
C10 P2 1.870(6)
C11 H11A 0.9800
C11 H11B 0.9800
C11 H11C 0.9800
C12 H12A 0.9800
C12 H12B 0.9800
C12 H12C 0.9800
C13 H13A 0.9800
C13 H13B 0.9800
C13 H13C 0.9800
C14 H14A 0.9800
C14 H14B 0.9800
C14 H14C 0.9800
C15 H15A 0.9800
C15 H15B 0.9800
C15 H15C 0.9800
C16 H16A 0.9800
C16 H16B 0.9800
C16 H16C 0.9800
C17 H17A 0.9800
C17 H17B 0.9800
C17 H17C 0.9800
C18 H18A 0.9800
C18 H18B 0.9800
C18 H18C 0.9800
C19 H19A 0.9800
C19 H19B 0.9800
C19 H19C 0.9800
C20 H20A 0.9800
C20 H20B 0.9800
C20 H20C 0.9800
C21 H21A 0.9800
C21 H21B 0.9800
C21 H21C 0.9800
C22 H22A 0.9800
C22 H22B 0.9800
C22 H22C 0.9800
Ir1 B1 2.185(9)
Ir1 P2 2.3122(14)
Ir1 P1 2.3137(14)
Ir1 H1 2.03(11)
O1 P1 1.644(4)
O2 P2 1.646(4)
B1 H1 1.25(11)
B1 H1A 1.10(13)
B1 H1B 1.09(14)

loop_
_geom_torsion_atom_site_label_1
_geom_torsion_atom_site_label_2
_geom_torsion_atom_site_label_3
_geom_torsion_atom_site_label_4
_geom_torsion
C6 C1 C2 C3 2.8(8)
Ir1 C1 C2 C3 176.6(5)
C6 C1 C2 O1 -177.6(5)
Ir1 C1 C2 O1 -3.7(7)
C1 C2 C3 C4 -1.5(9)
O1 C2 C3 C4 178.9(5)
C2 C3 C4 C5 -0.2(9)
C3 C4 C5 C6 0.4(9)
C4 C5 C6 O2 -178.8(5)
C4 C5 C6 C1 1.1(9)
C2 C1 C6 O2 177.3(5)
Ir1 C1 C6 O2 3.4(7)
C2 C1 C6 C5 -2.6(8)
Ir1 C1 C6 C5 -176.5(4)
C2 C1 Ir1 B1 94.7(10)
C6 C1 Ir1 B1 -91.8(10)
C2 C1 Ir1 P2 -176.6(5)
C6 C1 Ir1 P2 -3.1(4)
C2 C1 Ir1 P1 1.4(4)
C6 C1 Ir1 P1 174.9(4)
C1 C2 O1 P1 4.3(7)
C3 C2 O1 P1 -176.1(4)
C5 C6 O2 P2 178.7(4)
C1 C6 O2 P2 -1.1(6)
C2 O1 P1 C7 118.9(4)
C2 O1 P1 C8 -126.3(4)
C2 O1 P1 Ir1 -2.8(4)
C13 C7 P1 O1 176.8(9)
C11 C7 P1 O1 54.2(7)
C12 C7 P1 O1 -63.9(9)
C13 C7 P1 C8 72.3(9)
C11 C7 P1 C8 -50.2(7)
C12 C7 P1 C8 -168.3(9)
C13 C7 P1 Ir1 -70.5(9)
C11 C7 P1 Ir1 167.0(6)
C12 C7 P1 Ir1 48.9(10)
C16 C8 P1 O1 -175.4(8)
C15 C8 P1 O1 66.2(7)
C14 C8 P1 O1 -50.4(6)
C16 C8 P1 C7 -69.4(8)
C15 C8 P1 C7 172.1(6)
C14 C8 P1 C7 55.5(6)
C16 C8 P1 Ir1 72.3(8)
C15 C8 P1 Ir1 -46.1(7)
C14 C8 P1 Ir1 -162.7(5)
C1 Ir1 P1 O1 0.8(2)
B1 Ir1 P1 O1 -158.2(5)
P2 Ir1 P1 O1 6.1(3)
C1 Ir1 P1 C7 -110.1(3)
B1 Ir1 P1 C7 91.0(6)
P2 Ir1 P1 C7 -104.7(3)
C1 Ir1 P1 C8 109.9(3)
B1 Ir1 P1 C8 -49.1(6)
P2 Ir1 P1 C8 115.2(3)
C6 O2 P2 C9 -122.8(4)
C6 O2 P2 C10 122.7(4)
C6 O2 P2 Ir1 -1.1(4)
C19 C9 P2 O2 176.4(6)
C18 C9 P2 O2 57.8(6)
C17 C9 P2 O2 -61.6(6)
C19 C9 P2 C10 -78.8(6)
C18 C9 P2 C10 162.6(6)
C17 C9 P2 C10 43.2(6)
C19 C9 P2 Ir1 63.9(6)
C18 C9 P2 Ir1 -54.7(6)
C17 C9 P2 Ir1 -174.1(5)
C22 C10 P2 O2 165.4(8)
C21 C10 P2 O2 -74.7(7)
C20 C10 P2 O2 40.7(6)
C22 C10 P2 C9 59.5(8)
C21 C10 P2 C9 179.5(6)
C20 C10 P2 C9 -65.1(7)
C22 C10 P2 Ir1 -82.1(8)
C21 C10 P2 Ir1 37.8(7)
C20 C10 P2 Ir1 153.3(5)
C1 Ir1 P2 O2 2.0(2)
B1 Ir1 P2 O2 161.1(5)
P1 Ir1 P2 O2 -3.3(3)
C1 Ir1 P2 C9 112.6(3)
B1 Ir1 P2 C9 -88.4(5)
P1 Ir1 P2 C9 107.2(3)
C1 Ir1 P2 C10 -107.7(3)
B1 Ir1 P2 C10 51.4(6)
P1 Ir1 P2 C10 -113.0(3)
